data_1545779
loop_
_publ_author_name
'Mandal, Anup'
'Dana, Suman'
'Sahoo, Harekrishna'
'Grandhi, Gowri Sankar'
'Baidya, Mahiuddin'

_publ_section_title
;
 Ruthenium(II)-Catalyzed ortho-C-H Chalcogenation of Benzoic Acids via
 Weak O-Coordination: Synthesis of Chalcogenoxanthones.
;
_journal_issue 9
_journal_name_full 'Organic letters'
_journal_page_first 2430
_journal_page_last 2433
_journal_paper_doi 10.1021/acs.orglett.7b00996
_journal_volume 19
_journal_year 2017
_chemical_formula_moiety 'C19 H14 O2 Se2'
_chemical_formula_sum 'C19 H14 O2 Se2'
_chemical_formula_weight 432.22
_space_group_crystal_system triclinic
_space_group_IT_number 2
_space_group_name_Hall '-P 1'
_space_group_name_H-M_alt 'P -1'
_symmetry_space_group_name_Hall '-P 1'
_symmetry_space_group_name_H-M 'P -1'
_atom_sites_solution_hydrogens mixed
_audit_creation_method SHELXL-2014/7
_cell_angle_alpha 77.9530(10)
_cell_angle_beta 80.0760(10)
_cell_angle_gamma 82.4580(10)
_cell_formula_units_Z 4
_cell_length_a 10.1260(3)
_cell_length_b 12.9083(3)
_cell_length_c 13.2893(4)
_cell_measurement_reflns_used 8609
_cell_measurement_temperature 296(2)
_cell_measurement_theta_max 25.14
_cell_measurement_theta_min 2.40
_cell_volume 1665.16(8)
_computing_cell_refinement 'Bruker SAINT'
_computing_data_collection 'Bruker APEX2'
_computing_data_reduction 'Bruker SAINT'
_computing_molecular_graphics 'Bruker SHELXTL'
_computing_publication_material 'Bruker SHELXTL'
_computing_structure_refinement 'SHELXL-2014/7 (Sheldrick, 2014)'
_computing_structure_solution 'SHELXS-97 (Sheldrick 2008)'
_diffrn_ambient_temperature 296(2)
_diffrn_measured_fraction_theta_full 0.998
_diffrn_measured_fraction_theta_max 0.998
_diffrn_measurement_device_type 'Bruker APEX-II CCD'
_diffrn_measurement_method '\f and \w scans'
_diffrn_radiation_type MoK\a
_diffrn_radiation_wavelength 0.71073
_diffrn_reflns_av_R_equivalents 0.0260
_diffrn_reflns_av_unetI/netI 0.0283
_diffrn_reflns_Laue_measured_fraction_full 0.998
_diffrn_reflns_Laue_measured_fraction_max 0.998
_diffrn_reflns_limit_h_max 11
_diffrn_reflns_limit_h_min -12
_diffrn_reflns_limit_k_max 11
_diffrn_reflns_limit_k_min -15
_diffrn_reflns_limit_l_max 15
_diffrn_reflns_limit_l_min -15
_diffrn_reflns_number 21799
_diffrn_reflns_point_group_measured_fraction_full 0.998
_diffrn_reflns_point_group_measured_fraction_max 0.998
_diffrn_reflns_theta_full 24.998
_diffrn_reflns_theta_max 24.998
_diffrn_reflns_theta_min 1.585
_exptl_absorpt_coefficient_mu 4.447
_exptl_absorpt_correction_T_max 0.665
_exptl_absorpt_correction_T_min 0.403
_exptl_absorpt_correction_type multi-scan
_exptl_absorpt_process_details 'SADABS V2014/5(Bruker AXS.Inc)'
_exptl_crystal_colour yellow
_exptl_crystal_density_diffrn 1.724
_exptl_crystal_description Rectangular
_exptl_crystal_F_000 848
_exptl_crystal_size_max 0.250
_exptl_crystal_size_mid 0.220
_exptl_crystal_size_min 0.100
_refine_diff_density_max 0.391
_refine_diff_density_min -0.466
_refine_diff_density_rms 0.055
_refine_ls_extinction_coef 0.00130(14)
_refine_ls_extinction_expression Fc^*^=kFc[1+0.001xFc^2^\l^3^/sin(2\q)]^-1/4^
_refine_ls_extinction_method 'SHELXL-2014/7 (Sheldrick 2014'
_refine_ls_goodness_of_fit_ref 1.029
_refine_ls_hydrogen_treatment mixed
_refine_ls_matrix_type full
_refine_ls_number_parameters 424
_refine_ls_number_reflns 5855
_refine_ls_number_restraints 0
_refine_ls_restrained_S_all 1.029
_refine_ls_R_factor_all 0.0425
_refine_ls_R_factor_gt 0.0270
_refine_ls_shift/su_max 0.003
_refine_ls_shift/su_mean 0.000
_refine_ls_structure_factor_coef Fsqd
_refine_ls_weighting_details 'w=1/[\s^2^(Fo^2^)+(0.0236P)^2^+0.7069P] where P=(Fo^2^+2Fc^2^)/3'
_refine_ls_weighting_scheme calc
_refine_ls_wR_factor_gt 0.0550
_refine_ls_wR_factor_ref 0.0592
_reflns_Friedel_coverage 0.000
_reflns_number_gt 4563
_reflns_number_total 5855
_reflns_threshold_expression 'I > 2\s(I)'
_cod_data_source_file ol7b00996_si_002.cif
_cod_data_source_block 993
_cod_database_code 1545779
_cod_depositor_comments
;
Adding full bibliography for 1545778--1545779.cif.

2019-03-08
Z value and formula fixed to values more according to usual
chemical conventions.                 miguel
;
_cod_original_formula_sum 'C38 H28 O4 Se4'
_cod_original_formula_weight 864.44
_cod_original_formula_moiety 'C38 H28 O4 Se4'
_cod_original_formula_units_Z 2
_shelx_shelxl_version_number 2014/7
_shelx_space_group_comment
; 
The symmetry employed for this shelxl refinement is uniquely defined 
by the following loop, which should always be used as a source of 
symmetry information in preference to the above space-group names. 
They are only intended as comments. 
;
_shelx_estimated_absorpt_t_min 0.403
_shelx_estimated_absorpt_t_max 0.665

loop_
_space_group_symop_operation_xyz
'x, y, z'
'-x, -y, -z'

loop_
_atom_site_label
_atom_site_type_symbol
_atom_site_fract_x
_atom_site_fract_y
_atom_site_fract_z
_atom_site_U_iso_or_equiv
_atom_site_adp_type
_atom_site_occupancy
_atom_site_site_symmetry_order
_atom_site_calc_flag
_atom_site_refinement_flags_posn
_atom_site_refinement_flags_adp
C1 C 0.1854(3) 0.1851(2) 0.2690(2) 0.0477(7) Uani 1 1 d . .
H1 H 0.2664 0.1893 0.2914 0.057 Uiso 1 1 calc R U
C2 C 0.1313(4) 0.2691(2) 0.2014(2) 0.0576(9) Uani 1 1 d . .
H2 H 0.1751 0.3307 0.1794 0.069 Uiso 1 1 calc R U
C3 C 0.0137(4) 0.2631(3) 0.1661(3) 0.0669(10) Uani 1 1 d . .
H3 H -0.0213 0.3200 0.1195 0.080 Uiso 1 1 calc R U
C4 C -0.0524(3) 0.1728(3) 0.1997(3) 0.0647(9) Uani 1 1 d . .
H4 H -0.1320 0.1684 0.1756 0.078 Uiso 1 1 calc R U
C5 C -0.0009(3) 0.0890(2) 0.2691(2) 0.0513(8) Uani 1 1 d . .
H5 H -0.0467 0.0286 0.2929 0.062 Uiso 1 1 calc R U
C6 C 0.1192(3) 0.0945(2) 0.3036(2) 0.0403(7) Uani 1 1 d . .
C7 C 0.2321(3) 0.02459(19) 0.5015(2) 0.0345(6) Uani 1 1 d . .
C8 C 0.3204(2) -0.03047(18) 0.5702(2) 0.0333(6) Uani 1 1 d . .
C9 C 0.3367(3) 0.01395(19) 0.6557(2) 0.0349(6) Uani 1 1 d . .
C10 C 0.2689(3) 0.1125(2) 0.6675(2) 0.0402(7) Uani 1 1 d . .
H10 H 0.2813 0.1433 0.7221 0.048 Uiso 1 1 calc R U
C11 C 0.1840(3) 0.1645(2) 0.5993(2) 0.0447(7) Uani 1 1 d . .
H11 H 0.1396 0.2305 0.6082 0.054 Uiso 1 1 calc R U
C12 C 0.1631(3) 0.1215(2) 0.5187(2) 0.0427(7) Uani 1 1 d . .
H12 H 0.1024 0.1571 0.4750 0.051 Uiso 1 1 calc R U
C13 C 0.3973(3) -0.1330(2) 0.5554(2) 0.0363(6) Uani 1 1 d . .
C14 C 0.4074(3) 0.0363(2) 0.8543(2) 0.0434(7) Uani 1 1 d . .
C15 C 0.3069(3) 0.0221(2) 0.9393(2) 0.0581(9) Uani 1 1 d . .
H15 H 0.2524 -0.0329 0.9491 0.070 Uiso 1 1 calc R U
C16 C 0.2875(4) 0.0899(3) 1.0095(2) 0.0643(9) Uani 1 1 d . .
H16 H 0.2194 0.0808 1.0664 0.077 Uiso 1 1 calc R U
C17 C 0.3678(4) 0.1701(3) 0.9958(3) 0.0605(9) Uani 1 1 d . .
H17 H 0.3547 0.2151 1.0436 0.073 Uiso 1 1 calc R U
C18 C 0.4669(3) 0.1846(3) 0.9128(3) 0.0590(9) Uani 1 1 d . .
H18 H 0.5211 0.2396 0.9040 0.071 Uiso 1 1 calc R U
C19 C 0.4874(3) 0.1183(2) 0.8419(2) 0.0540(8) Uani 1 1 d . .
H19 H 0.5555 0.1287 0.7851 0.065 Uiso 1 1 calc R U
C20 C 0.5684(4) 0.4134(3) 0.1631(3) 0.0786(11) Uani 1 1 d . .
H20 H 0.4978 0.3936 0.2157 0.094 Uiso 1 1 calc R U
C21 C 0.6029(5) 0.3598(3) 0.0815(3) 0.0948(14) Uani 1 1 d . .
H21 H 0.5573 0.3022 0.0802 0.114 Uiso 1 1 calc R U
C22 C 0.7032(5) 0.3905(3) 0.0030(3) 0.0850(13) Uani 1 1 d . .
H22 H 0.7242 0.3552 -0.0529 0.102 Uiso 1 1 calc R U
C23 C 0.7727(4) 0.4726(3) 0.0059(3) 0.0729(11) Uani 1 1 d . .
H23 H 0.8422 0.4928 -0.0475 0.087 Uiso 1 1 calc R U
C24 C 0.7411(4) 0.5258(2) 0.0871(3) 0.0624(9) Uani 1 1 d . .
H24 H 0.7890 0.5821 0.0885 0.075 Uiso 1 1 calc R U
C25 C 0.6388(3) 0.4965(2) 0.1666(2) 0.0509(8) Uani 1 1 d . .
C26 C 0.7017(3) 0.49244(19) 0.3755(2) 0.0368(6) Uani 1 1 d . .
C27 C 0.7066(3) 0.52375(18) 0.4703(2) 0.0331(6) Uani 1 1 d . .
C28 C 0.7933(3) 0.4628(2) 0.5375(2) 0.0373(6) Uani 1 1 d . .
C29 C 0.8718(3) 0.3744(2) 0.5090(2) 0.0514(8) Uani 1 1 d . .
H29 H 0.9298 0.3344 0.5529 0.062 Uiso 1 1 calc R U
C30 C 0.8648(3) 0.3453(2) 0.4171(2) 0.0545(8) Uani 1 1 d . .
H30 H 0.9179 0.2854 0.3995 0.065 Uiso 1 1 calc R U
C31 C 0.7810(3) 0.4029(2) 0.3505(2) 0.0455(7) Uani 1 1 d . .
H31 H 0.7774 0.3818 0.2883 0.055 Uiso 1 1 calc R U
C32 C 0.6205(3) 0.61778(19) 0.4973(2) 0.0351(6) Uani 1 1 d . .
C33 C 0.8788(3) 0.3609(2) 0.7389(2) 0.0395(7) Uani 1 1 d . .
C34 C 0.9965(3) 0.3551(2) 0.7805(2) 0.0500(8) Uani 1 1 d . .
H34 H 1.0452 0.4140 0.7672 0.060 Uiso 1 1 calc R U
C35 C 1.0411(3) 0.2616(3) 0.8418(3) 0.0622(9) Uani 1 1 d . .
H35 H 1.1192 0.2578 0.8708 0.075 Uiso 1 1 calc R U
C36 C 0.9712(4) 0.1745(3) 0.8602(3) 0.0630(9) Uani 1 1 d . .
H36 H 1.0017 0.1117 0.9019 0.076 Uiso 1 1 calc R U
C37 C 0.8562(3) 0.1793(2) 0.8174(2) 0.0560(8) Uani 1 1 d . .
H37 H 0.8100 0.1192 0.8287 0.067 Uiso 1 1 calc R U
C38 C 0.8089(3) 0.2725(2) 0.7577(2) 0.0472(7) Uani 1 1 d . .
H38 H 0.7298 0.2759 0.7300 0.057 Uiso 1 1 calc R U
O1 O 0.3667(2) -0.17702(16) 0.48628(19) 0.0616(6) Uani 1 1 d . .
O2 O 0.4881(2) -0.17299(15) 0.60738(17) 0.0583(6) Uani 1 1 d . .
O3 O 0.5255(2) 0.65640(15) 0.44912(16) 0.0555(6) Uani 1 1 d . .
O4 O 0.6488(2) 0.65835(15) 0.57060(16) 0.0520(6) Uani 1 1 d . .
Se1 Se 0.19723(3) -0.03162(2) 0.38616(2) 0.04615(10) Uani 1 1 d . .
Se2 Se 0.44427(3) -0.06084(2) 0.75928(2) 0.04923(10) Uani 1 1 d . .
Se3 Se 0.58780(4) 0.57319(3) 0.27926(3) 0.06138(12) Uani 1 1 d . .
Se4 Se 0.80547(3) 0.49673(2) 0.66982(2) 0.04878(10) Uani 1 1 d . .
H1O H 0.595(4) 0.718(3) 0.580(3) 0.117(16) Uiso 1 1 d . .
H2O H 0.424(4) -0.236(3) 0.476(3) 0.105(14) Uiso 1 1 d . .

loop_
_atom_site_aniso_label
_atom_site_aniso_U_11
_atom_site_aniso_U_22
_atom_site_aniso_U_33
_atom_site_aniso_U_23
_atom_site_aniso_U_13
_atom_site_aniso_U_12
C1 0.0508(19) 0.0494(17) 0.0432(18) -0.0162(15) -0.0022(15) 0.0001(15)
C2 0.080(3) 0.0432(18) 0.0433(19) -0.0065(15) -0.0023(18) 0.0056(17)
C3 0.085(3) 0.061(2) 0.045(2) -0.0051(17) -0.014(2) 0.026(2)
C4 0.053(2) 0.088(3) 0.054(2) -0.017(2) -0.0240(18) 0.015(2)
C5 0.046(2) 0.0601(19) 0.0478(19) -0.0164(16) -0.0041(16) -0.0004(15)
C6 0.0414(18) 0.0460(16) 0.0313(15) -0.0120(13) -0.0023(13) 0.0071(13)
C7 0.0342(16) 0.0339(14) 0.0327(15) -0.0068(12) -0.0020(12) 0.0034(12)
C8 0.0285(15) 0.0267(13) 0.0412(16) -0.0065(12) 0.0000(12) 0.0033(11)
C9 0.0290(15) 0.0331(14) 0.0399(16) -0.0052(12) -0.0040(12) 0.0021(11)
C10 0.0438(18) 0.0355(14) 0.0411(16) -0.0129(13) -0.0075(14) 0.0074(13)
C11 0.0524(19) 0.0338(14) 0.0454(18) -0.0123(13) -0.0104(15) 0.0167(13)
C12 0.0442(18) 0.0406(15) 0.0387(16) -0.0090(13) -0.0069(14) 0.0155(13)
C13 0.0379(17) 0.0307(14) 0.0412(16) -0.0108(13) -0.0058(14) 0.0000(12)
C14 0.0441(18) 0.0451(16) 0.0393(17) -0.0083(13) -0.0144(15) 0.0130(14)
C15 0.062(2) 0.0512(19) 0.056(2) -0.0027(16) -0.0062(18) -0.0013(16)
C16 0.076(3) 0.067(2) 0.0409(19) -0.0069(17) 0.0025(17) 0.009(2)
C17 0.075(3) 0.058(2) 0.049(2) -0.0165(17) -0.0216(19) 0.0167(19)
C18 0.062(2) 0.060(2) 0.061(2) -0.0214(17) -0.0166(19) -0.0019(17)
C19 0.048(2) 0.064(2) 0.053(2) -0.0191(17) -0.0070(16) -0.0044(16)
C20 0.091(3) 0.096(3) 0.058(2) -0.033(2) 0.002(2) -0.032(2)
C21 0.139(4) 0.089(3) 0.073(3) -0.042(2) -0.007(3) -0.043(3)
C22 0.138(4) 0.076(3) 0.045(2) -0.026(2) -0.008(2) -0.008(3)
C23 0.100(3) 0.066(2) 0.045(2) -0.0073(18) 0.001(2) -0.002(2)
C24 0.086(3) 0.0446(18) 0.059(2) -0.0102(16) -0.017(2) -0.0048(17)
C25 0.064(2) 0.0511(18) 0.0400(18) -0.0150(15) -0.0194(17) 0.0112(16)
C26 0.0406(17) 0.0331(14) 0.0356(16) -0.0091(12) -0.0033(13) 0.0014(12)
C27 0.0352(16) 0.0287(13) 0.0348(15) -0.0091(11) -0.0020(12) 0.0001(11)
C28 0.0416(17) 0.0369(14) 0.0325(15) -0.0095(12) -0.0036(13) 0.0021(13)
C29 0.056(2) 0.0545(18) 0.0399(17) -0.0147(15) -0.0107(15) 0.0223(15)
C30 0.065(2) 0.0492(17) 0.0429(18) -0.0169(15) -0.0062(16) 0.0286(16)
C31 0.058(2) 0.0430(16) 0.0336(16) -0.0163(13) -0.0059(14) 0.0129(14)
C32 0.0409(17) 0.0277(13) 0.0371(16) -0.0080(12) -0.0061(14) -0.0008(12)
C33 0.0420(18) 0.0446(16) 0.0337(15) -0.0155(13) -0.0055(13) 0.0021(13)
C34 0.049(2) 0.0521(18) 0.053(2) -0.0166(15) -0.0135(16) -0.0018(15)
C35 0.057(2) 0.068(2) 0.069(2) -0.0219(19) -0.0296(18) 0.0103(18)
C36 0.079(3) 0.052(2) 0.054(2) -0.0063(16) -0.0181(19) 0.0144(18)
C37 0.067(2) 0.0500(19) 0.052(2) -0.0106(16) -0.0098(18) -0.0065(16)
C38 0.0463(19) 0.0563(19) 0.0421(17) -0.0135(15) -0.0117(15) -0.0032(15)
O1 0.0682(16) 0.0411(12) 0.0846(17) -0.0322(12) -0.0356(13) 0.0255(11)
O2 0.0632(15) 0.0488(12) 0.0698(15) -0.0302(11) -0.0306(12) 0.0267(11)
O3 0.0610(14) 0.0499(12) 0.0623(14) -0.0301(10) -0.0257(12) 0.0232(10)
O4 0.0722(16) 0.0364(11) 0.0530(13) -0.0216(10) -0.0243(11) 0.0151(10)
Se1 0.0557(2) 0.03873(16) 0.04591(19) -0.01516(13) -0.01245(15) 0.00638(13)
Se2 0.0495(2) 0.04171(17) 0.0585(2) -0.01583(14) -0.02212(16) 0.01653(13)
Se3 0.0752(3) 0.0599(2) 0.0552(2) -0.02932(17) -0.03226(18) 0.03009(17)
Se4 0.0643(2) 0.04243(17) 0.04414(19) -0.01740(14) -0.01737(15) 0.00538(14)

loop_
_atom_type_symbol
_atom_type_description
_atom_type_scat_dispersion_real
_atom_type_scat_dispersion_imag
_atom_type_scat_source
C C 0.0033 0.0016 'International Tables Vol C Tables 4.2.6.8 and 6.1.1.4'
H H 0.0000 0.0000 'International Tables Vol C Tables 4.2.6.8 and 6.1.1.4'
O O 0.0106 0.0060 'International Tables Vol C Tables 4.2.6.8 and 6.1.1.4'
Se Se -0.0929 2.2259 'International Tables Vol C Tables 4.2.6.8 and 6.1.1.4'

loop_
_geom_angle_atom_site_label_1
_geom_angle_atom_site_label_2
_geom_angle_atom_site_label_3
_geom_angle
C2 C1 C6 119.7(3)
C2 C1 H1 120.1
C6 C1 H1 120.1
C3 C2 C1 120.8(3)
C3 C2 H2 119.6
C1 C2 H2 119.6
C2 C3 C4 119.8(3)
C2 C3 H3 120.1
C4 C3 H3 120.1
C3 C4 C5 120.1(3)
C3 C4 H4 120.0
C5 C4 H4 120.0
C4 C5 C6 120.1(3)
C4 C5 H5 120.0
C6 C5 H5 120.0
C1 C6 C5 119.5(3)
C1 C6 Se1 122.1(2)
C5 C6 Se1 118.0(2)
C12 C7 C8 119.4(2)
C12 C7 Se1 118.2(2)
C8 C7 Se1 122.38(18)
C7 C8 C9 119.1(2)
C7 C8 C13 122.0(2)
C9 C8 C13 118.9(2)
C10 C9 C8 119.2(2)
C10 C9 Se2 118.9(2)
C8 C9 Se2 121.88(18)
C11 C10 C9 120.4(3)
C11 C10 H10 119.8
C9 C10 H10 119.8
C12 C11 C10 121.3(2)
C12 C11 H11 119.3
C10 C11 H11 119.3
C11 C12 C7 120.4(3)
C11 C12 H12 119.8
C7 C12 H12 119.8
O2 C13 O1 122.1(2)
O2 C13 C8 121.1(2)
O1 C13 C8 116.8(3)
C19 C14 C15 119.0(3)
C19 C14 Se2 119.9(2)
C15 C14 Se2 121.1(2)
C14 C15 C16 119.8(3)
C14 C15 H15 120.1
C16 C15 H15 120.1
C17 C16 C15 120.2(3)
C17 C16 H16 119.9
C15 C16 H16 119.9
C18 C17 C16 120.4(3)
C18 C17 H17 119.8
C16 C17 H17 119.8
C17 C18 C19 120.3(3)
C17 C18 H18 119.9
C19 C18 H18 119.9
C18 C19 C14 120.3(3)
C18 C19 H19 119.8
C14 C19 H19 119.8
C25 C20 C21 119.7(4)
C25 C20 H20 120.2
C21 C20 H20 120.2
C22 C21 C20 120.4(4)
C22 C21 H21 119.8
C20 C21 H21 119.8
C23 C22 C21 120.1(3)
C23 C22 H22 120.0
C21 C22 H22 120.0
C22 C23 C24 120.3(4)
C22 C23 H23 119.9
C24 C23 H23 119.9
C23 C24 C25 120.3(3)
C23 C24 H24 119.8
C25 C24 H24 119.8
C20 C25 C24 119.2(3)
C20 C25 Se3 119.5(3)
C24 C25 Se3 121.2(2)
C31 C26 C27 119.8(2)
C31 C26 Se3 119.1(2)
C27 C26 Se3 121.02(18)
C28 C27 C26 118.8(2)
C28 C27 C32 121.6(2)
C26 C27 C32 119.6(2)
C29 C28 C27 119.5(2)
C29 C28 Se4 118.2(2)
C27 C28 Se4 122.30(18)
C30 C29 C28 120.7(3)
C30 C29 H29 119.7
C28 C29 H29 119.7
C29 C30 C31 121.1(3)
C29 C30 H30 119.5
C31 C30 H30 119.5
C30 C31 C26 120.1(3)
C30 C31 H31 120.0
C26 C31 H31 120.0
O3 C32 O4 122.1(2)
O3 C32 C27 120.2(2)
O4 C32 C27 117.7(3)
C38 C33 C34 119.6(3)
C38 C33 Se4 121.1(2)
C34 C33 Se4 118.9(2)
C35 C34 C33 119.7(3)
C35 C34 H34 120.2
C33 C34 H34 120.2
C36 C35 C34 120.4(3)
C36 C35 H35 119.8
C34 C35 H35 119.8
C35 C36 C37 120.1(3)
C35 C36 H36 119.9
C37 C36 H36 119.9
C36 C37 C38 120.3(3)
C36 C37 H37 119.9
C38 C37 H37 119.9
C37 C38 C33 119.9(3)
C37 C38 H38 120.0
C33 C38 H38 120.0
C13 O1 H2O 112(3)
C32 O4 H1O 113(3)
C6 Se1 C7 100.91(11)
C14 Se2 C9 99.39(11)
C26 Se3 C25 99.84(11)
C33 Se4 C28 99.93(11)

loop_
_geom_bond_atom_site_label_1
_geom_bond_atom_site_label_2
_geom_bond_distance
C1 C2 1.375(4)
C1 C6 1.380(4)
C1 H1 0.9300
C2 C3 1.370(5)
C2 H2 0.9300
C3 C4 1.375(5)
C3 H3 0.9300
C4 C5 1.377(4)
C4 H4 0.9300
C5 C6 1.386(4)
C5 H5 0.9300
C6 Se1 1.922(3)
C7 C12 1.393(3)
C7 C8 1.407(4)
C7 Se1 1.929(3)
C8 C9 1.417(4)
C8 C13 1.477(3)
C9 C10 1.390(3)
C9 Se2 1.924(3)
C10 C11 1.369(4)
C10 H10 0.9300
C11 C12 1.363(4)
C11 H11 0.9300
C12 H12 0.9300
C13 O2 1.238(3)
C13 O1 1.275(3)
C14 C19 1.382(4)
C14 C15 1.382(4)
C14 Se2 1.920(3)
C15 C16 1.382(4)
C15 H15 0.9300
C16 C17 1.363(5)
C16 H16 0.9300
C17 C18 1.355(4)
C17 H17 0.9300
C18 C19 1.373(4)
C18 H18 0.9300
C19 H19 0.9300
C20 C25 1.376(4)
C20 C21 1.377(5)
C20 H20 0.9300
C21 C22 1.359(5)
C21 H21 0.9300
C22 C23 1.358(5)
C22 H22 0.9300
C23 C24 1.368(4)
C23 H23 0.9300
C24 C25 1.375(4)
C24 H24 0.9300
C25 Se3 1.925(3)
C26 C31 1.384(4)
C26 C27 1.411(3)
C26 Se3 1.921(3)
C27 C28 1.408(4)
C27 C32 1.469(3)
C28 C29 1.384(4)
C28 Se4 1.927(3)
C29 C30 1.366(4)
C29 H29 0.9300
C30 C31 1.370(4)
C30 H30 0.9300
C31 H31 0.9300
C32 O3 1.240(3)
C32 O4 1.286(3)
C33 C38 1.378(4)
C33 C34 1.385(4)
C33 Se4 1.921(3)
C34 C35 1.378(4)
C34 H34 0.9300
C35 C36 1.363(4)
C35 H35 0.9300
C36 C37 1.371(4)
C36 H36 0.9300
C37 C38 1.374(4)
C37 H37 0.9300
C38 H38 0.9300
O1 H2O 0.91(4)
O4 H1O 0.90(4)

loop_
_geom_torsion_atom_site_label_1
_geom_torsion_atom_site_label_2
_geom_torsion_atom_site_label_3
_geom_torsion_atom_site_label_4
_geom_torsion
C6 C1 C2 C3 -1.4(5)
C1 C2 C3 C4 1.0(5)
C2 C3 C4 C5 0.3(5)
C3 C4 C5 C6 -1.3(5)
C2 C1 C6 C5 0.4(4)
C2 C1 C6 Se1 173.3(2)
C4 C5 C6 C1 1.0(4)
C4 C5 C6 Se1 -172.3(2)
C12 C7 C8 C9 0.2(4)
Se1 C7 C8 C9 -177.43(18)
C12 C7 C8 C13 -179.4(2)
Se1 C7 C8 C13 3.0(3)
C7 C8 C9 C10 -2.3(4)
C13 C8 C9 C10 177.3(2)
C7 C8 C9 Se2 175.12(18)
C13 C8 C9 Se2 -5.2(3)
C8 C9 C10 C11 2.1(4)
Se2 C9 C10 C11 -175.4(2)
C9 C10 C11 C12 0.2(4)
C10 C11 C12 C7 -2.4(4)
C8 C7 C12 C11 2.1(4)
Se1 C7 C12 C11 179.9(2)
C7 C8 C13 O2 169.8(3)
C9 C8 C13 O2 -9.9(4)
C7 C8 C13 O1 -9.4(4)
C9 C8 C13 O1 171.0(2)
C19 C14 C15 C16 0.4(5)
Se2 C14 C15 C16 176.4(2)
C14 C15 C16 C17 -0.5(5)
C15 C16 C17 C18 0.4(5)
C16 C17 C18 C19 -0.1(5)
C17 C18 C19 C14 0.0(5)
C15 C14 C19 C18 -0.1(4)
Se2 C14 C19 C18 -176.2(2)
C25 C20 C21 C22 -2.0(7)
C20 C21 C22 C23 1.9(7)
C21 C22 C23 C24 -0.9(6)
C22 C23 C24 C25 0.1(5)
C21 C20 C25 C24 1.2(6)
C21 C20 C25 Se3 178.7(3)
C23 C24 C25 C20 -0.3(5)
C23 C24 C25 Se3 -177.7(3)
C31 C26 C27 C28 0.2(4)
Se3 C26 C27 C28 -179.04(19)
C31 C26 C27 C32 -179.0(2)
Se3 C26 C27 C32 1.8(3)
C26 C27 C28 C29 0.4(4)
C32 C27 C28 C29 179.5(3)
C26 C27 C28 Se4 -178.81(19)
C32 C27 C28 Se4 0.4(3)
C27 C28 C29 C30 -0.7(4)
Se4 C28 C29 C30 178.5(2)
C28 C29 C30 C31 0.4(5)
C29 C30 C31 C26 0.2(5)
C27 C26 C31 C30 -0.5(4)
Se3 C26 C31 C30 178.8(2)
C28 C27 C32 O3 -164.5(3)
C26 C27 C32 O3 14.7(4)
C28 C27 C32 O4 16.5(4)
C26 C27 C32 O4 -164.3(2)
C38 C33 C34 C35 -1.2(4)
Se4 C33 C34 C35 171.6(2)
C33 C34 C35 C36 1.1(5)
C34 C35 C36 C37 0.3(5)
C35 C36 C37 C38 -1.5(5)
C36 C37 C38 C33 1.4(5)
C34 C33 C38 C37 0.0(4)
Se4 C33 C38 C37 -172.7(2)
